data_7228912
loop_
_publ_author_name
'Feng, Yan Fang'
'Tang, Qi'
'Luo, Kai Liang'
'Wu, Ji Qing'
'Zhang, Zhong'
'Liang, Yuning'
'Liang, Fu Pei'

_publ_section_title
;
 Controllable assembly of Cu(II) coordination compounds based on a
 flexible zwitterionic benzimidazole-dicarboxylate ligand: Synthesis,
 structural diversity, reversible SCSC transformation and magnetic
 properties
;
_journal_name_full CrystEngComm
_journal_paper_doi 10.1039/C7CE01215B
_journal_year 2017
_chemical_formula_moiety 'C52 H58 Cu4 N8 O20, 2(N O3), 10(H2 O)'
_chemical_formula_sum 'C52 H78 Cu4 N10 O36'
_chemical_formula_weight 1673.40
_chemical_name_systematic
; 
 ? 
;
_space_group_IT_number 2
_symmetry_cell_setting triclinic
_symmetry_space_group_name_Hall '-P 1'
_symmetry_space_group_name_H-M 'P -1'
_atom_sites_solution_hydrogens geom
_atom_sites_solution_primary direct
_atom_sites_solution_secondary difmap
_audit_creation_method SHELXL-97
_audit_update_record
;
2017-05-23 deposited with the CCDC.
2017-08-15 downloaded from the CCDC.
;
_cell_angle_alpha 64.669(10)
_cell_angle_beta 84.588(10)
_cell_angle_gamma 86.721(10)
_cell_formula_units_Z 1
_cell_length_a 9.059(5)
_cell_length_b 14.377(9)
_cell_length_c 14.816(9)
_cell_measurement_reflns_used 3766
_cell_measurement_temperature 296(2)
_cell_measurement_theta_max 26.57
_cell_measurement_theta_min 2.25
_cell_volume 1736.0(18)
_computing_cell_refinement SMART
_computing_data_collection 'SMART (Bruker, 2000)'
_computing_data_reduction 'SAINT (Bruker, 2000)'
_computing_molecular_graphics DIAMOND
_computing_publication_material DIAMOND
_computing_structure_refinement SHELXTL
_computing_structure_solution 'SHELXTL (Bruker, 2000)'
_diffrn_ambient_temperature 296(2)
_diffrn_measured_fraction_theta_full 0.990
_diffrn_measured_fraction_theta_max 0.990
_diffrn_measurement_device_type 'Bruker Smart Apex CCD II'
_diffrn_measurement_method 'phi and omega scans'
_diffrn_radiation_monochromator graphite
_diffrn_radiation_source 'fine-focus sealed tube'
_diffrn_radiation_type MoK\a
_diffrn_radiation_wavelength 0.71073
_diffrn_reflns_av_R_equivalents 0.0546
_diffrn_reflns_av_sigmaI/netI 0.0774
_diffrn_reflns_limit_h_max 11
_diffrn_reflns_limit_h_min -11
_diffrn_reflns_limit_k_max 17
_diffrn_reflns_limit_k_min -17
_diffrn_reflns_limit_l_max 18
_diffrn_reflns_limit_l_min -18
_diffrn_reflns_number 14579
_diffrn_reflns_theta_full 26.00
_diffrn_reflns_theta_max 26.00
_diffrn_reflns_theta_min 1.57
_exptl_absorpt_coefficient_mu 1.309
_exptl_absorpt_correction_T_max 0.7440
_exptl_absorpt_correction_T_min 0.7026
_exptl_absorpt_correction_type multi-scan
_exptl_absorpt_process_details 'SADABS(Sheldrick, 1996)'
_exptl_crystal_colour green
_exptl_crystal_density_diffrn 1.601
_exptl_crystal_density_method 'not measured'
_exptl_crystal_description needle
_exptl_crystal_F_000 864
_exptl_crystal_size_max 0.29
_exptl_crystal_size_mid 0.27
_exptl_crystal_size_min 0.24
_refine_diff_density_max 1.098
_refine_diff_density_min -0.667
_refine_diff_density_rms 0.131
_refine_ls_extinction_method none
_refine_ls_goodness_of_fit_ref 1.021
_refine_ls_hydrogen_treatment constr
_refine_ls_matrix_type full
_refine_ls_number_parameters 460
_refine_ls_number_reflns 6760
_refine_ls_number_restraints 47
_refine_ls_restrained_S_all 1.066
_refine_ls_R_factor_all 0.0846
_refine_ls_R_factor_gt 0.0574
_refine_ls_shift/su_max 0.001
_refine_ls_shift/su_mean 0.000
_refine_ls_structure_factor_coef Fsqd
_refine_ls_weighting_details 'calc w=1/[\s^2^(Fo^2^)+(0.1000P)^2^+2.0000P] where P=(Fo^2^+2Fc^2^)/3'
_refine_ls_weighting_scheme calc
_refine_ls_wR_factor_gt 0.1615
_refine_ls_wR_factor_ref 0.1768
_reflns_number_gt 4947
_reflns_number_total 6760
_reflns_threshold_expression >2sigma(I)
_cod_data_source_file c7ce01215b2.cif
_cod_data_source_block fyfcomplex3
_cod_depositor_comments
;
The following automatic conversions were performed:

'_symmetry_cell_setting' value 'Triclinic' changed to 'triclinic'
according to
/home/data/users/saulius/crontab/automatic-downloads/rss-feeds/RSC/lib/dictionaries/cif_core.dic
dictionary named 'cif_core.dic' version 2.4.2 from 2011-04-26.

Automatic conversion script
Id: cif_fix_values 4973 2017-02-22 13:04:09Z antanas 
;
_cod_database_code 7228912

loop_
_symmetry_equiv_pos_as_xyz
'x, y, z'
'-x, -y, -z'

loop_
_atom_site_label
_atom_site_type_symbol
_atom_site_fract_x
_atom_site_fract_y
_atom_site_fract_z
_atom_site_U_iso_or_equiv
_atom_site_adp_type
_atom_site_occupancy
_atom_site_symmetry_multiplicity
_atom_site_calc_flag
_atom_site_refinement_flags
C1 C 0.7272(6) 0.9894(4) 0.9891(5) 0.0469(14) Uani 1 1 d .
C2 C 0.7463(8) 1.0342(5) 1.0517(6) 0.0653(19) Uani 1 1 d .
H2 H 0.6990 1.0106 1.1158 0.078 Uiso 1 1 calc R
C3 C 0.8407(10) 1.1175(6) 1.0137(8) 0.087(2) Uani 1 1 d U
H3 H 0.8568 1.1513 1.0531 0.104 Uiso 1 1 calc R
C4 C 0.9119(9) 1.1515(6) 0.9177(9) 0.090(3) Uani 1 1 d U
H4 H 0.9730 1.2082 0.8950 0.108 Uiso 1 1 calc R
C5 C 0.8959(7) 1.1049(5) 0.8547(7) 0.069(2) Uani 1 1 d .
H5 H 0.9466 1.1262 0.7918 0.083 Uiso 1 1 calc R
C6 C 0.7979(6) 1.0236(4) 0.8930(5) 0.0477(14) Uani 1 1 d .
C7 C 0.6538(6) 0.8968(4) 0.9154(4) 0.0392(12) Uani 1 1 d .
H7 H 0.6047 0.8485 0.9037 0.047 Uiso 1 1 calc R
C8 C 0.5564(6) 0.8391(4) 1.0943(4) 0.0437(13) Uani 1 1 d .
H8A H 0.4778 0.8063 1.0790 0.052 Uiso 1 1 calc R
H8B H 0.5115 0.8787 1.1291 0.052 Uiso 1 1 calc R
C9 C 0.6614(6) 0.7568(4) 1.1616(4) 0.0428(12) Uani 1 1 d .
H9A H 0.7375 0.7905 1.1782 0.051 Uiso 1 1 calc R
H9B H 0.6060 0.7137 1.2236 0.051 Uiso 1 1 calc R
C10 C 0.7352(5) 0.6894(3) 1.1151(3) 0.0313(10) Uani 1 1 d .
C11 C 0.7999(7) 0.9686(4) 0.7517(4) 0.0523(15) Uani 1 1 d .
H11A H 0.8124 1.0398 0.7040 0.063 Uiso 1 1 calc R
H11B H 0.7258 0.9391 0.7289 0.063 Uiso 1 1 calc R
C12 C 0.9476(6) 0.9093(4) 0.7566(4) 0.0488(14) Uani 1 1 d .
H12A H 0.9849 0.9204 0.6893 0.059 Uiso 1 1 calc R
H12B H 1.0193 0.9364 0.7834 0.059 Uiso 1 1 calc R
C13 C 0.9332(6) 0.7944(4) 0.8211(3) 0.0343(11) Uani 1 1 d .
C14 C 1.1060(6) 0.4764(5) 0.6124(4) 0.0442(13) Uani 1 1 d .
C15 C 1.2149(7) 0.4312(6) 0.5720(4) 0.0535(16) Uani 1 1 d .
H15 H 1.3088 0.4592 0.5501 0.064 Uiso 1 1 calc R
C16 C 1.1782(8) 0.3429(6) 0.5656(5) 0.0644(19) Uani 1 1 d .
H16 H 1.2486 0.3103 0.5386 0.077 Uiso 1 1 calc R
C17 C 1.0378(8) 0.3016(5) 0.5989(5) 0.0597(17) Uani 1 1 d .
H17 H 1.0172 0.2413 0.5940 0.072 Uiso 1 1 calc R
C18 C 0.9277(7) 0.3467(5) 0.6389(4) 0.0512(14) Uani 1 1 d .
H18 H 0.8335 0.3191 0.6600 0.061 Uiso 1 1 calc R
C19 C 0.9658(6) 0.4352(4) 0.6457(4) 0.0380(12) Uani 1 1 d .
C20 C 0.9712(6) 0.5753(4) 0.6676(4) 0.0408(12) Uani 1 1 d .
H20 H 0.9418 0.6287 0.6853 0.049 Uiso 1 1 calc R
C21 C 1.2297(6) 0.6350(5) 0.6020(4) 0.0531(16) Uani 1 1 d .
H21A H 1.1941 0.6999 0.6019 0.064 Uiso 1 1 calc R
H21B H 1.2710 0.6486 0.5348 0.064 Uiso 1 1 calc R
C22 C 1.3498(6) 0.5918(5) 0.6729(4) 0.0469(14) Uani 1 1 d .
H22A H 1.4345 0.6367 0.6466 0.056 Uiso 1 1 calc R
H22B H 1.3812 0.5251 0.6756 0.056 Uiso 1 1 calc R
C23 C 1.3039(5) 0.5797(4) 0.7789(4) 0.0332(11) Uani 1 1 d .
C24 C 0.7272(5) 0.4885(4) 0.7166(4) 0.0397(12) Uani 1 1 d .
H24A H 0.6724 0.4676 0.6755 0.048 Uiso 1 1 calc R
H24B H 0.6877 0.5549 0.7106 0.048 Uiso 1 1 calc R
C25 C 0.7042(6) 0.4111(4) 0.8244(4) 0.0383(11) Uani 1 1 d .
H25A H 0.6005 0.3927 0.8387 0.046 Uiso 1 1 calc R
H25B H 0.7617 0.3493 0.8327 0.046 Uiso 1 1 calc R
C26 C 0.7464(5) 0.4468(4) 0.8999(4) 0.0309(10) Uani 1 1 d .
Cu1 Cu 0.72411(6) 0.60745(4) 0.96625(4) 0.02791(18) Uani 1 1 d .
Cu2 Cu 0.92518(6) 0.40410(4) 1.08076(4) 0.02658(18) Uani 1 1 d .
N1 N 0.6374(5) 0.9080(3) 1.0009(3) 0.0407(10) Uani 1 1 d .
N2 N 0.7495(5) 0.9639(3) 0.8492(3) 0.0430(11) Uani 1 1 d .
N3 N 1.1037(5) 0.5654(4) 0.6282(3) 0.0443(11) Uani 1 1 d .
N4 N 0.8850(4) 0.4993(3) 0.6787(3) 0.0374(10) Uani 1 1 d .
N5 N 0.5567(10) 0.2352(8) 0.6289(6) 0.117(4) Uani 1 1 d DU
O1 O 0.8511(4) 0.6421(3) 1.1485(3) 0.0420(9) Uani 1 1 d .
O2 O 0.6695(4) 0.6849(2) 1.0457(2) 0.0344(8) Uani 1 1 d .
O3 O 0.8130(4) 0.7535(3) 0.8314(3) 0.0475(10) Uani 1 1 d .
O4 O 1.0496(4) 0.7470(3) 0.8614(3) 0.0407(9) Uani 1 1 d .
O5 O 1.3925(4) 0.5363(3) 0.8448(3) 0.0455(9) Uani 1 1 d .
O6 O 1.1776(4) 0.6155(3) 0.7923(2) 0.0367(8) Uani 1 1 d .
O7 O 0.7604(4) 0.5419(3) 0.8724(3) 0.0374(8) Uani 1 1 d .
O8 O 0.7565(4) 0.3796(3) 0.9883(3) 0.0420(9) Uani 1 1 d .
O9 O 0.5261(4) 0.6467(3) 0.9149(3) 0.0415(9) Uani 1 1 d .
H9C H 0.4671 0.6559 0.9586 0.062 Uiso 1 1 d R
H9D H 0.4728 0.6201 0.8882 0.062 Uiso 1 1 d R
O10 O 0.9101(3) 0.5567(2) 1.0248(2) 0.0268(7) Uani 1 1 d .
H10 H 0.9046 0.5774 1.0709 0.040 Uiso 1 1 d R
O11 O 0.5956(14) 0.1715(9) 0.7036(7) 0.219(6) Uani 1 1 d DU
O12 O 0.5097(10) 0.2258(8) 0.5581(7) 0.138(3) Uani 1 1 d D
O13 O 0.5610(9) 0.3271(9) 0.6170(8) 0.151(4) Uani 1 1 d D
O14 O 0.6524(15) 0.7622(7) 0.6719(7) 0.198(5) Uani 1 1 d U
H14C H 0.6091 0.8129 0.6790 0.297 Uiso 1 1 d R
H14D H 0.5887 0.7149 0.6919 0.297 Uiso 1 1 d R
O15 O 0.3297(11) 0.8407(7) 0.7387(11) 0.226(6) Uani 1 1 d U
H15C H 0.3270 0.8152 0.6967 0.339 Uiso 1 1 d R
H15D H 0.3612 0.9015 0.7045 0.339 Uiso 1 1 d R
O16 O 0.2792(15) 0.0514(8) 0.6732(10) 0.219(5) Uani 1 1 d U
H16C H 0.3370 0.0428 0.7182 0.329 Uiso 1 1 d R
H16D H 0.2003 0.0762 0.6910 0.329 Uiso 1 1 d R
O17 O 0.271(3) 0.9023(17) 0.5142(17) 0.413(14) Uani 1 1 d U
H17C H 0.3411 0.8791 0.4869 0.620 Uiso 1 1 d R
H17D H 0.2842 0.9657 0.4979 0.620 Uiso 1 1 d R
O18 O 0.131(3) 0.1206(15) 0.4935(14) 0.356(11) Uani 1 1 d U
H18C H 0.2186 0.0959 0.4925 0.534 Uiso 1 1 d R
H18D H 0.1399 0.1847 0.4568 0.534 Uiso 1 1 d R

loop_
_atom_site_aniso_label
_atom_site_aniso_U_11
_atom_site_aniso_U_22
_atom_site_aniso_U_33
_atom_site_aniso_U_23
_atom_site_aniso_U_13
_atom_site_aniso_U_12
C1 0.043(3) 0.027(3) 0.076(4) -0.024(3) -0.026(3) 0.014(2)
C2 0.076(5) 0.043(3) 0.097(5) -0.045(4) -0.040(4) 0.023(3)
C3 0.089(5) 0.054(4) 0.142(7) -0.057(5) -0.063(5) 0.018(4)
C4 0.072(5) 0.045(4) 0.154(7) -0.036(5) -0.048(5) 0.003(3)
C5 0.051(4) 0.032(3) 0.111(6) -0.015(3) -0.026(4) 0.002(3)
C6 0.044(3) 0.024(2) 0.069(4) -0.014(3) -0.014(3) 0.009(2)
C7 0.047(3) 0.025(2) 0.042(3) -0.010(2) -0.008(2) 0.003(2)
C8 0.051(3) 0.034(3) 0.047(3) -0.021(2) -0.001(2) 0.013(2)
C9 0.052(3) 0.037(3) 0.044(3) -0.022(2) -0.007(2) 0.013(2)
C10 0.040(3) 0.022(2) 0.030(2) -0.0099(18) 0.002(2) -0.002(2)
C11 0.069(4) 0.031(3) 0.043(3) -0.002(2) -0.005(3) 0.002(3)
C12 0.049(3) 0.030(3) 0.053(3) -0.005(2) 0.006(3) -0.003(2)
C13 0.043(3) 0.025(2) 0.030(2) -0.0082(19) 0.004(2) -0.005(2)
C14 0.035(3) 0.064(4) 0.033(3) -0.020(3) -0.007(2) 0.002(3)
C15 0.045(3) 0.078(4) 0.039(3) -0.027(3) -0.008(2) 0.011(3)
C16 0.059(4) 0.083(5) 0.054(4) -0.035(4) -0.010(3) 0.034(4)
C17 0.081(5) 0.054(4) 0.048(3) -0.026(3) -0.009(3) 0.014(3)
C18 0.059(4) 0.054(3) 0.042(3) -0.022(3) -0.007(3) 0.001(3)
C19 0.038(3) 0.049(3) 0.031(2) -0.021(2) -0.007(2) 0.004(2)
C20 0.038(3) 0.052(3) 0.038(3) -0.025(2) -0.006(2) -0.001(2)
C21 0.046(3) 0.076(4) 0.037(3) -0.023(3) 0.005(2) -0.020(3)
C22 0.027(3) 0.069(4) 0.049(3) -0.030(3) 0.007(2) -0.011(2)
C23 0.029(2) 0.033(2) 0.040(3) -0.017(2) -0.001(2) -0.009(2)
C24 0.025(2) 0.057(3) 0.046(3) -0.031(3) -0.006(2) -0.001(2)
C25 0.032(3) 0.044(3) 0.051(3) -0.032(2) 0.003(2) -0.008(2)
C26 0.020(2) 0.037(3) 0.041(3) -0.022(2) 0.0026(18) -0.0042(19)
Cu1 0.0235(3) 0.0268(3) 0.0385(3) -0.0185(2) -0.0029(2) -0.0019(2)
Cu2 0.0248(3) 0.0215(3) 0.0329(3) -0.0115(2) 0.0014(2) -0.0026(2)
N1 0.042(2) 0.029(2) 0.054(3) -0.021(2) -0.010(2) 0.0060(19)
N2 0.050(3) 0.0211(19) 0.049(3) -0.0064(18) -0.008(2) 0.0030(19)
N3 0.034(2) 0.062(3) 0.035(2) -0.018(2) 0.0002(18) -0.010(2)
N4 0.029(2) 0.050(3) 0.038(2) -0.022(2) -0.0071(17) -0.0005(19)
N5 0.103(6) 0.144(8) 0.073(5) -0.030(6) 0.029(5) 0.035(6)
O1 0.043(2) 0.042(2) 0.052(2) -0.0299(17) -0.0148(17) 0.0103(17)
O2 0.0365(18) 0.0318(17) 0.0405(18) -0.0206(15) -0.0088(14) 0.0079(14)
O3 0.043(2) 0.0345(19) 0.054(2) -0.0066(17) -0.0104(17) -0.0089(16)
O4 0.0374(19) 0.0259(17) 0.054(2) -0.0131(16) -0.0007(16) -0.0051(15)
O5 0.038(2) 0.051(2) 0.057(2) -0.0293(19) -0.0140(17) 0.0005(17)
O6 0.0338(18) 0.0384(19) 0.0336(17) -0.0122(15) 0.0018(14) 0.0015(15)
O7 0.0399(19) 0.0352(18) 0.0431(19) -0.0223(15) -0.0008(15) -0.0053(15)
O8 0.044(2) 0.043(2) 0.0407(19) -0.0179(17) -0.0023(15) -0.0136(16)
O9 0.0272(17) 0.054(2) 0.049(2) -0.0270(18) -0.0051(15) -0.0044(16)
O10 0.0233(15) 0.0250(15) 0.0355(16) -0.0168(13) 0.0009(12) -0.0006(12)
O11 0.251(11) 0.226(10) 0.111(6) -0.029(6) -0.005(7) 0.166(9)
O12 0.137(7) 0.189(9) 0.102(6) -0.076(6) 0.004(5) -0.033(6)
O13 0.082(5) 0.209(11) 0.180(9) -0.106(9) 0.030(5) -0.023(6)
O14 0.332(12) 0.125(7) 0.139(7) -0.033(5) -0.129(8) -0.031(7)
O15 0.135(7) 0.109(6) 0.334(14) -0.014(8) 0.066(8) -0.020(5)
O16 0.249(11) 0.144(8) 0.219(11) -0.037(8) 0.038(9) -0.063(8)
O17 0.61(2) 0.36(2) 0.351(19) -0.228(17) -0.006(16) -0.007(17)
O18 0.53(2) 0.308(17) 0.300(16) -0.197(14) -0.034(15) -0.029(15)

loop_
_atom_type_symbol
_atom_type_description
_atom_type_scat_dispersion_real
_atom_type_scat_dispersion_imag
_atom_type_scat_source
C C 0.0033 0.0016 'International Tables Vol C Tables 4.2.6.8 and 6.1.1.4'
H H 0.0000 0.0000 'International Tables Vol C Tables 4.2.6.8 and 6.1.1.4'
N N 0.0061 0.0033 'International Tables Vol C Tables 4.2.6.8 and 6.1.1.4'
O O 0.0106 0.0060 'International Tables Vol C Tables 4.2.6.8 and 6.1.1.4'
Cu Cu 0.3201 1.2651 'International Tables Vol C Tables 4.2.6.8 and 6.1.1.4'

loop_
_geom_angle_atom_site_label_1
_geom_angle_atom_site_label_2
_geom_angle_atom_site_label_3
_geom_angle
_geom_angle_site_symmetry_1
_geom_angle_site_symmetry_3
C2 C1 C6 122.7(6) . .
C2 C1 N1 131.2(7) . .
C6 C1 N1 106.1(5) . .
C1 C2 C3 115.9(8) . .
C1 C2 H2 122.1 . .
C3 C2 H2 122.1 . .
C2 C3 C4 121.4(8) . .
C2 C3 H3 119.3 . .
C4 C3 H3 119.3 . .
C5 C4 C3 123.0(7) . .
C5 C4 H4 118.5 . .
C3 C4 H4 118.5 . .
C4 C5 C6 114.6(8) . .
C4 C5 H5 122.7 . .
C6 C5 H5 122.7 . .
N2 C6 C5 130.2(7) . .
N2 C6 C1 107.6(5) . .
C5 C6 C1 122.3(7) . .
N2 C7 N1 111.3(5) . .
N2 C7 H7 124.4 . .
N1 C7 H7 124.4 . .
N1 C8 C9 110.4(4) . .
N1 C8 H8A 109.6 . .
C9 C8 H8A 109.6 . .
N1 C8 H8B 109.6 . .
C9 C8 H8B 109.6 . .
H8A C8 H8B 108.1 . .
C10 C9 C8 113.8(4) . .
C10 C9 H9A 108.8 . .
C8 C9 H9A 108.8 . .
C10 C9 H9B 108.8 . .
C8 C9 H9B 108.8 . .
H9A C9 H9B 107.7 . .
O1 C10 O2 125.9(5) . .
O1 C10 C9 118.5(5) . .
O2 C10 C9 115.7(4) . .
N2 C11 C12 110.6(5) . .
N2 C11 H11A 109.5 . .
C12 C11 H11A 109.5 . .
N2 C11 H11B 109.5 . .
C12 C11 H11B 109.5 . .
H11A C11 H11B 108.1 . .
C13 C12 C11 112.8(4) . .
C13 C12 H12A 109.0 . .
C11 C12 H12A 109.0 . .
C13 C12 H12B 109.0 . .
C11 C12 H12B 109.0 . .
H12A C12 H12B 107.8 . .
O3 C13 O4 124.6(4) . .
O3 C13 C12 119.4(5) . .
O4 C13 C12 116.1(4) . .
C15 C14 C19 122.2(6) . .
C15 C14 N3 132.0(5) . .
C19 C14 N3 105.8(5) . .
C16 C15 C14 116.8(6) . .
C16 C15 H15 121.6 . .
C14 C15 H15 121.6 . .
C15 C16 C17 121.1(6) . .
C15 C16 H16 119.4 . .
C17 C16 H16 119.4 . .
C18 C17 C16 122.4(7) . .
C18 C17 H17 118.8 . .
C16 C17 H17 118.8 . .
C17 C18 C19 116.1(6) . .
C17 C18 H18 121.9 . .
C19 C18 H18 121.9 . .
N4 C19 C18 131.4(5) . .
N4 C19 C14 107.2(5) . .
C18 C19 C14 121.4(5) . .
N3 C20 N4 111.0(5) . .
N3 C20 H20 124.5 . .
N4 C20 H20 124.5 . .
N3 C21 C22 112.9(5) . .
N3 C21 H21A 109.0 . .
C22 C21 H21A 109.0 . .
N3 C21 H21B 109.0 . .
C22 C21 H21B 109.0 . .
H21A C21 H21B 107.8 . .
C21 C22 C23 114.1(4) . .
C21 C22 H22A 108.7 . .
C23 C22 H22A 108.7 . .
C21 C22 H22B 108.7 . .
C23 C22 H22B 108.7 . .
H22A C22 H22B 107.6 . .
O5 C23 O6 125.3(5) . .
O5 C23 C22 118.4(5) . .
O6 C23 C22 116.3(4) . .
N4 C24 C25 112.7(4) . .
N4 C24 H24A 109.0 . .
C25 C24 H24A 109.0 . .
N4 C24 H24B 109.0 . .
C25 C24 H24B 109.0 . .
H24A C24 H24B 107.8 . .
C26 C25 C24 115.0(4) . .
C26 C25 H25A 108.5 . .
C24 C25 H25A 108.5 . .
C26 C25 H25B 108.5 . .
C24 C25 H25B 108.5 . .
H25A C25 H25B 107.5 . .
O7 C26 O8 124.5(5) . .
O7 C26 C25 118.2(4) . .
O8 C26 C25 117.2(4) . .
O10 Cu1 O2 94.65(14) . .
O10 Cu1 O9 174.63(13) . .
O2 Cu1 O9 86.30(15) . .
O10 Cu1 O7 92.69(14) . .
O2 Cu1 O7 172.08(14) . .
O9 Cu1 O7 86.67(16) . .
O10 Cu1 O3 97.60(13) . .
O2 Cu1 O3 91.69(15) . .
O9 Cu1 O3 87.65(14) . .
O7 Cu1 O3 84.38(15) . .
O6 Cu2 O10 156.70(14) 2_767 2_767
O6 Cu2 O4 86.44(15) 2_767 2_767
O10 Cu2 O4 99.69(14) 2_767 2_767
O6 Cu2 O10 93.75(14) 2_767 .
O10 Cu2 O10 78.99(14) 2_767 .
O4 Cu2 O10 177.02(14) 2_767 .
O6 Cu2 O8 106.91(15) 2_767 .
O10 Cu2 O8 96.07(14) 2_767 .
O4 Cu2 O8 84.64(15) 2_767 .
O10 Cu2 O8 98.14(13) . .
O6 Cu2 Cu2 129.46(11) 2_767 2_767
O10 Cu2 Cu2 39.66(9) 2_767 2_767
O4 Cu2 Cu2 139.29(11) 2_767 2_767
O10 Cu2 Cu2 39.33(9) . 2_767
O8 Cu2 Cu2 99.23(10) . 2_767
C7 N1 C1 107.5(5) . .
C7 N1 C8 126.1(5) . .
C1 N1 C8 125.9(5) . .
C7 N2 C6 107.6(5) . .
C7 N2 C11 125.6(5) . .
C6 N2 C11 126.7(5) . .
C20 N3 C14 107.9(4) . .
C20 N3 C21 127.6(5) . .
C14 N3 C21 124.5(5) . .
C20 N4 C19 108.1(4) . .
C20 N4 C24 125.6(5) . .
C19 N4 C24 126.3(5) . .
O11 N5 O12 128.9(14) . .
O11 N5 O13 117.4(13) . .
O12 N5 O13 113.7(10) . .
C10 O2 Cu1 129.4(3) . .
C13 O3 Cu1 127.1(3) . .
C13 O4 Cu2 123.5(3) . 2_767
C23 O6 Cu2 126.6(3) . 2_767
C26 O7 Cu1 122.5(3) . .
C26 O8 Cu2 117.8(3) . .
Cu1 O9 H9C 109.2 . .
Cu1 O9 H9D 131.3 . .
H9C O9 H9D 104.2 . .
Cu1 O10 Cu2 110.13(15) . 2_767
Cu1 O10 Cu2 111.49(14) . .
Cu2 O10 Cu2 101.01(14) 2_767 .
Cu1 O10 H10 101.4 . .
Cu2 O10 H10 121.7 2_767 .
Cu2 O10 H10 111.4 . .
H14C O14 H14D 106.2 . .
H15C O15 H15D 105.2 . .
H16C O16 H16D 103.7 . .
H17C O17 H17D 109.5 . .
H18C O18 H18D 104.5 . .

loop_
_geom_bond_atom_site_label_1
_geom_bond_atom_site_label_2
_geom_bond_distance
_geom_bond_site_symmetry_2
C1 C2 1.364(9) .
C1 C6 1.394(9) .
C1 N1 1.403(7) .
C2 C3 1.390(11) .
C2 H2 0.9300 .
C3 C4 1.395(14) .
C3 H3 0.9300 .
C4 C5 1.383(13) .
C4 H4 0.9300 .
C5 C6 1.390(8) .
C5 H5 0.9300 .
C6 N2 1.388(8) .
C7 N2 1.330(7) .
C7 N1 1.338(7) .
C7 H7 0.9300 .
C8 N1 1.467(7) .
C8 C9 1.530(7) .
C8 H8A 0.9700 .
C8 H8B 0.9700 .
C9 C10 1.508(7) .
C9 H9A 0.9700 .
C9 H9B 0.9700 .
C10 O1 1.241(6) .
C10 O2 1.261(6) .
C11 N2 1.447(8) .
C11 C12 1.535(8) .
C11 H11A 0.9700 .
C11 H11B 0.9700 .
C12 C13 1.520(7) .
C12 H12A 0.9700 .
C12 H12B 0.9700 .
C13 O3 1.233(6) .
C13 O4 1.274(6) .
C14 C15 1.379(8) .
C14 C19 1.387(7) .
C14 N3 1.393(8) .
C15 C16 1.374(10) .
C15 H15 0.9300 .
C16 C17 1.390(10) .
C16 H16 0.9300 .
C17 C18 1.382(9) .
C17 H17 0.9300 .
C18 C19 1.384(8) .
C18 H18 0.9300 .
C19 N4 1.365(7) .
C20 N3 1.312(7) .
C20 N4 1.323(7) .
C20 H20 0.9300 .
C21 N3 1.473(7) .
C21 C22 1.501(8) .
C21 H21A 0.9700 .
C21 H21B 0.9700 .
C22 C23 1.524(7) .
C22 H22A 0.9700 .
C22 H22B 0.9700 .
C23 O5 1.247(6) .
C23 O6 1.261(6) .
C24 N4 1.477(6) .
C24 C25 1.508(7) .
C24 H24A 0.9700 .
C24 H24B 0.9700 .
C25 C26 1.502(7) .
C25 H25A 0.9700 .
C25 H25B 0.9700 .
C26 O7 1.258(6) .
C26 O8 1.260(6) .
Cu1 O10 1.928(3) .
Cu1 O2 1.954(3) .
Cu1 O9 1.972(4) .
Cu1 O7 1.983(4) .
Cu1 O3 2.312(4) .
Cu2 O6 1.932(3) 2_767
Cu2 O10 1.973(3) 2_767
Cu2 O4 1.973(4) 2_767
Cu2 O10 1.987(3) .
Cu2 O8 2.282(4) .
Cu2 Cu2 3.0557(16) 2_767
N5 O11 1.165(8) .
N5 O12 1.231(8) .
N5 O13 1.258(8) .
O4 Cu2 1.973(4) 2_767
O6 Cu2 1.932(3) 2_767
O9 H9C 0.8497 .
O9 H9D 0.8495 .
O10 Cu2 1.973(3) 2_767
O10 H10 0.8505 .
O14 H14C 0.8496 .
O14 H14D 0.8504 .
O15 H15C 0.8500 .
O15 H15D 0.8502 .
O16 H16C 0.8499 .
O16 H16D 0.8498 .
O17 H17C 0.8500 .
O17 H17D 0.8499 .
O18 H18C 0.8504 .
O18 H18D 0.8504 .

loop_
_geom_hbond_atom_site_label_D
_geom_hbond_atom_site_label_H
_geom_hbond_atom_site_label_A
_geom_hbond_distance_DH
_geom_hbond_distance_HA
_geom_hbond_distance_DA
_geom_hbond_angle_DHA
_geom_hbond_site_symmetry_A
O9 H9C O8 0.85 2.11 2.777(5) 134.9 2_667
O9 H9D O5 0.85 1.80 2.633(5) 165.3 1_455
O10 H10 O1 0.85 1.78 2.612(5) 163.9 .
O10 H10 O2 0.85 2.52 2.854(5) 104.6 .
O15 H15C O17 0.85 2.53 3.15(3) 129.5 .
O15 H15D O16 0.85 2.11 2.782(15) 135.9 1_565
O17 H17C O12 0.85 2.24 3.06(2) 162.9 2_666
O18 H18C O16 0.85 2.58 2.85(3) 99.9 .
O18 H18D O14 0.85 2.45 2.94(3) 117.2 2_666

loop_
_geom_torsion_atom_site_label_1
_geom_torsion_atom_site_label_2
_geom_torsion_atom_site_label_3
_geom_torsion_atom_site_label_4
_geom_torsion
_geom_torsion_site_symmetry_1
_geom_torsion_site_symmetry_4
C6 C1 C2 C3 0.3(9) . .
N1 C1 C2 C3 -177.2(6) . .
C1 C2 C3 C4 -0.6(10) . .
C2 C3 C4 C5 -1.0(12) . .
C3 C4 C5 C6 2.6(10) . .
C4 C5 C6 N2 176.1(6) . .
C4 C5 C6 C1 -2.8(8) . .
C2 C1 C6 N2 -177.6(5) . .
N1 C1 C6 N2 0.4(5) . .
C2 C1 C6 C5 1.5(8) . .
N1 C1 C6 C5 179.6(5) . .
N1 C8 C9 C10 -60.3(6) . .
C8 C9 C10 O1 159.2(5) . .
C8 C9 C10 O2 -22.3(7) . .
N2 C11 C12 C13 65.5(7) . .
C11 C12 C13 O3 26.8(8) . .
C11 C12 C13 O4 -153.0(5) . .
C19 C14 C15 C16 0.3(8) . .
N3 C14 C15 C16 -178.7(6) . .
C14 C15 C16 C17 -0.2(9) . .
C15 C16 C17 C18 0.6(10) . .
C16 C17 C18 C19 -1.0(9) . .
C17 C18 C19 N4 178.3(5) . .
C17 C18 C19 C14 1.1(8) . .
C15 C14 C19 N4 -178.6(5) . .
N3 C14 C19 N4 0.6(5) . .
C15 C14 C19 C18 -0.8(8) . .
N3 C14 C19 C18 178.4(5) . .
N3 C21 C22 C23 -66.1(7) . .
C21 C22 C23 O5 174.0(5) . .
C21 C22 C23 O6 -6.3(7) . .
N4 C24 C25 C26 74.8(6) . .
C24 C25 C26 O7 17.5(6) . .
C24 C25 C26 O8 -166.7(4) . .
N2 C7 N1 C1 1.0(6) . .
N2 C7 N1 C8 -171.5(5) . .
C2 C1 N1 C7 177.0(6) . .
C6 C1 N1 C7 -0.9(5) . .
C2 C1 N1 C8 -10.5(9) . .
C6 C1 N1 C8 171.7(5) . .
C9 C8 N1 C7 92.2(6) . .
C9 C8 N1 C1 -79.0(6) . .
N1 C7 N2 C6 -0.7(6) . .
N1 C7 N2 C11 175.8(5) . .
C5 C6 N2 C7 -178.9(6) . .
C1 C6 N2 C7 0.1(6) . .
C5 C6 N2 C11 4.6(9) . .
C1 C6 N2 C11 -176.3(5) . .
C12 C11 N2 C7 -95.5(6) . .
C12 C11 N2 C6 80.3(6) . .
N4 C20 N3 C14 -0.3(6) . .
N4 C20 N3 C21 178.5(5) . .
C15 C14 N3 C20 178.9(6) . .
C19 C14 N3 C20 -0.2(6) . .
C15 C14 N3 C21 0.1(9) . .
C19 C14 N3 C21 -179.0(4) . .
C22 C21 N3 C20 106.6(7) . .
C22 C21 N3 C14 -74.8(6) . .
N3 C20 N4 C19 0.7(6) . .
N3 C20 N4 C24 -177.2(4) . .
C18 C19 N4 C20 -178.3(5) . .
C14 C19 N4 C20 -0.8(5) . .
C18 C19 N4 C24 -0.5(8) . .
C14 C19 N4 C24 177.0(4) . .
C25 C24 N4 C20 -102.0(6) . .
C25 C24 N4 C19 80.6(6) . .
O1 C10 O2 Cu1 -1.2(7) . .
C9 C10 O2 Cu1 -179.6(3) . .
O10 Cu1 O2 C10 -4.4(4) . .
O9 Cu1 O2 C10 170.3(4) . .
O3 Cu1 O2 C10 -102.2(4) . .
O4 C13 O3 Cu1 27.3(8) . .
C12 C13 O3 Cu1 -152.5(4) . .
O10 Cu1 O3 C13 -16.4(5) . .
O2 Cu1 O3 C13 78.5(5) . .
O9 Cu1 O3 C13 164.7(5) . .
O7 Cu1 O3 C13 -108.4(5) . .
O3 C13 O4 Cu2 16.0(7) . 2_767
C12 C13 O4 Cu2 -164.2(4) . 2_767
O5 C23 O6 Cu2 -9.9(7) . 2_767
C22 C23 O6 Cu2 170.5(3) . 2_767
O8 C26 O7 Cu1 -24.1(6) . .
C25 C26 O7 Cu1 151.3(3) . .
O10 Cu1 O7 C26 76.0(4) . .
O9 Cu1 O7 C26 -98.6(4) . .
O3 Cu1 O7 C26 173.4(4) . .
O7 C26 O8 Cu2 -36.0(6) . .
C25 C26 O8 Cu2 148.6(3) . .
O6 Cu2 O8 C26 130.4(4) 2_767 .
O10 Cu2 O8 C26 -45.7(4) 2_767 .
O4 Cu2 O8 C26 -144.9(4) 2_767 .
O10 Cu2 O8 C26 34.0(4) . .
Cu2 Cu2 O8 C26 -5.8(4) 2_767 .
O2 Cu1 O10 Cu2 -123.43(16) . 2_767
O7 Cu1 O10 Cu2 53.58(17) . 2_767
O3 Cu1 O10 Cu2 -31.10(18) . 2_767
O2 Cu1 O10 Cu2 125.30(16) . .
O7 Cu1 O10 Cu2 -57.69(17) . .
O3 Cu1 O10 Cu2 -142.37(17) . .
O6 Cu2 O10 Cu1 -85.38(17) 2_767 .
O10 Cu2 O10 Cu1 117.0(2) 2_767 .
O8 Cu2 O10 Cu1 22.31(17) . .
Cu2 Cu2 O10 Cu1 117.0(2) 2_767 .
O6 Cu2 O10 Cu2 157.66(15) 2_767 2_767
O10 Cu2 O10 Cu2 0.0 2_767 2_767
O8 Cu2 O10 Cu2 -94.65(15) . 2_767
